data_2207213
loop_
_publ_author_name
'Liu, Hui-Min'
'Zhang, Wen-Qin'

_publ_section_title
;
 3-Hydroxy-4-methoxybenzaldehyde isonicotinoylhydrazone monohydrate
;
_journal_coeditor_code DN6263
_journal_issue 11
_journal_name_full 'Acta Crystallographica Section E'
_journal_page_first o3775
_journal_page_last o3777
_journal_paper_doi 10.1107/S1600536805033374
_journal_volume 61
_journal_year 2005
_chemical_formula_iupac 'C14 H13 N3 O3 , H2 O'
_chemical_formula_moiety 'C14 H13 N3 O3 , H2 O'
_chemical_formula_sum 'C14 H15 N3 O4'
_chemical_formula_weight 289.29
_chemical_melting_point 463
_chemical_name_systematic
;
3-Hydroxy-4-methoxybenzaldehyde isonicotinoylhydrazone monohydrate
;
_space_group_IT_number 14
_symmetry_cell_setting monoclinic
_symmetry_space_group_name_Hall '-P 2yn'
_symmetry_space_group_name_H-M 'P 1 21/n 1'
_atom_sites_solution_hydrogens geom
_atom_sites_solution_primary direct
_atom_sites_solution_secondary difmap
_cell_angle_alpha 90.00
_cell_angle_beta 93.688(3)
_cell_angle_gamma 90.00
_cell_formula_units_Z 4
_cell_length_a 9.1684(16)
_cell_length_b 11.489(2)
_cell_length_c 13.889(2)
_cell_measurement_reflns_used 2154
_cell_measurement_temperature 294(2)
_cell_measurement_theta_max 26.09
_cell_measurement_theta_min 2.30
_cell_volume 1460.0(4)
_computing_cell_refinement 'SAINT (Bruker, 1997)'
_computing_data_collection 'SMART (Bruker, 1997)'
_computing_data_reduction SAINT
_computing_molecular_graphics 'SHELXTL (Bruker, 1997)'
_computing_publication_material SHELXTL
_computing_structure_refinement 'SHELXL97 (Sheldrick, 1997)'
_computing_structure_solution 'SHELXS97 (Sheldrick, 1997)'
_diffrn_ambient_temperature 294(2)
_diffrn_measured_fraction_theta_full 0.997
_diffrn_measured_fraction_theta_max 0.997
_diffrn_measurement_device_type 'Bruker SMART 1000 CCD area-detector'
_diffrn_measurement_method '\f and \w'
_diffrn_radiation_monochromator graphite
_diffrn_radiation_source 'fine-focus sealed tube'
_diffrn_radiation_type 'Mo K\a'
_diffrn_radiation_wavelength 0.71073
_diffrn_reflns_av_R_equivalents 0.0316
_diffrn_reflns_av_sigmaI/netI 0.0386
_diffrn_reflns_limit_h_max 11
_diffrn_reflns_limit_h_min -9
_diffrn_reflns_limit_k_max 14
_diffrn_reflns_limit_k_min -11
_diffrn_reflns_limit_l_max 16
_diffrn_reflns_limit_l_min -17
_diffrn_reflns_number 8023
_diffrn_reflns_theta_full 26.36
_diffrn_reflns_theta_max 26.36
_diffrn_reflns_theta_min 2.30
_diffrn_standards_number 0
_exptl_absorpt_coefficient_mu 0.098
_exptl_absorpt_correction_T_max 0.979
_exptl_absorpt_correction_T_min 0.960
_exptl_absorpt_correction_type multi-scan
_exptl_absorpt_process_details '(SADABS; Sheldrick, 1996)'
_exptl_crystal_colour colourless
_exptl_crystal_density_diffrn 1.316
_exptl_crystal_density_method 'not measured'
_exptl_crystal_description block
_exptl_crystal_F_000 608
_exptl_crystal_size_max 0.26
_exptl_crystal_size_mid 0.24
_exptl_crystal_size_min 0.22
_refine_diff_density_max 0.196
_refine_diff_density_min -0.157
_refine_ls_extinction_coef 0.025(2)
_refine_ls_extinction_expression Fc^*^=kFc[1+0.001xFc^2^\l^3^/sin(2\q)]^-1/4^
_refine_ls_extinction_method 'SHELXL97 (Sheldrick, 1997)'
_refine_ls_goodness_of_fit_ref 1.014
_refine_ls_hydrogen_treatment mixed
_refine_ls_matrix_type full
_refine_ls_number_parameters 208
_refine_ls_number_reflns 2977
_refine_ls_number_restraints 0
_refine_ls_restrained_S_all 1.014
_refine_ls_R_factor_all 0.0712
_refine_ls_R_factor_gt 0.0386
_refine_ls_shift/su_max 0.000
_refine_ls_shift/su_mean 0.000
_refine_ls_structure_factor_coef Fsqd
_refine_ls_weighting_details 'calc w = 1/[\s^2^(Fo^2^)+(0.0489P)^2^+0.2089P] where P = (Fo^2^+2Fc^2^)/3'
_refine_ls_weighting_scheme calc
_refine_ls_wR_factor_gt 0.0905
_refine_ls_wR_factor_ref 0.1069
_reflns_number_gt 1964
_reflns_number_total 2977
_reflns_threshold_expression I>2\s(I)
_cod_data_source_file dn6263.cif
_cod_data_source_block I
_cod_depositor_comments
;
The following automatic conversions were performed:
'_symmetry_cell_setting' value 'Monoclinic' changed to 'monoclinic'
according to '/home/saulius/struct/CIF-dictionaries/cif_core.dic'
dictionary named 'cif_core.dic' version 2.4.1 from 2010-06-29.

Automatic conversion script
Id: cif_fix_enum 1527 2010-12-29 10:47:43Z saulius 

The following automatic conversions were performed:

'_symmetry_cell_setting' value 'Monoclinic' changed to 'monoclinic'
according to /home/saulius/struct/CIF-dictionaries/cif_core.dic
dictionary named 'cif_core.dic' version 2.4.1 from 2010-06-29.

Automatic conversion script
Id: cif_fix_values 1715 2011-07-08 13:25:40Z adriana 
;
_cod_original_cell_volume 1459.9(4)
_cod_original_sg_symbol_H-M 'P 21/n'
_cod_database_code 2207213
_cod_database_fobs_code 2207213

loop_
_symmetry_equiv_pos_as_xyz
'x, y, z'
'-x+1/2, y+1/2, -z+1/2'
'-x, -y, -z'
'x-1/2, -y-1/2, z-1/2'

loop_
_atom_site_label
_atom_site_fract_x
_atom_site_fract_y
_atom_site_fract_z
_atom_site_U_iso_or_equiv
_atom_site_adp_type
_atom_site_calc_flag
_atom_site_refinement_flags
_atom_site_occupancy
_atom_site_type_symbol
O1 0.25245(13) 0.54391(11) 0.35715(9) 0.0509(4) Uani d . 1 O
O2 0.37743(12) 0.23613(10) 0.75734(8) 0.0402(3) Uani d . 1 O
H2A 0.445(2) 0.2509(18) 0.7093(16) 0.071(7) Uiso d . 1 H
O3 0.19327(11) 0.11386(10) 0.84860(8) 0.0405(3) Uani d . 1 O
N1 -0.0252(2) 0.64113(14) 0.04566(11) 0.0571(5) Uani d . 1 N
N2 0.05144(16) 0.43202(12) 0.36601(9) 0.0357(3) Uani d . 1 N
H2B -0.022(2) 0.4017(15) 0.3379(13) 0.046(5) Uiso d . 1 H
N3 0.10256(14) 0.38462(12) 0.45344(9) 0.0351(3) Uani d . 1 N
C1 -0.1161(2) 0.59263(16) 0.10464(13) 0.0484(5) Uani d . 1 C
H1 -0.2147 0.5887 0.0845 0.058 Uiso calc R 1 H
C2 -0.07281(19) 0.54760(14) 0.19418(12) 0.0387(4) Uani d . 1 C
H2 -0.1410 0.5148 0.2329 0.046 Uiso calc R 1 H
C3 0.07319(17) 0.55192(14) 0.22544(11) 0.0349(4) Uani d . 1 C
C4 0.1685(2) 0.60190(18) 0.16418(13) 0.0540(5) Uani d . 1 C
H4 0.2678 0.6070 0.1822 0.065 Uiso calc R 1 H
C5 0.1146(3) 0.64386(19) 0.07656(15) 0.0643(6) Uani d . 1 C
H5 0.1805 0.6764 0.0361 0.077 Uiso calc R 1 H
C6 0.13380(18) 0.50909(14) 0.32213(11) 0.0347(4) Uani d . 1 C
C7 0.01520(18) 0.31528(15) 0.49196(11) 0.0356(4) Uani d . 1 C
H7 -0.0764 0.3006 0.4618 0.043 Uiso calc R 1 H
C8 0.05851(17) 0.25851(14) 0.58365(11) 0.0319(4) Uani d . 1 C
C9 0.19995(16) 0.27350(14) 0.62581(10) 0.0305(4) Uani d . 1 C
H9 0.2669 0.3180 0.5943 0.037 Uiso calc R 1 H
C10 0.24122(16) 0.22342(13) 0.71308(10) 0.0293(4) Uani d . 1 C
C11 0.13994(17) 0.15794(14) 0.76210(11) 0.0316(4) Uani d . 1 C
C12 0.00052(17) 0.14190(15) 0.72068(12) 0.0387(4) Uani d . 1 C
H12 -0.0668 0.0979 0.7524 0.046 Uiso calc R 1 H
C13 -0.03922(17) 0.19167(15) 0.63133(12) 0.0393(4) Uani d . 1 C
H13 -0.1329 0.1797 0.6034 0.047 Uiso calc R 1 H
C14 0.09332(19) 0.05221(16) 0.90501(12) 0.0459(5) Uani d . 1 C
H14A 0.0143 0.1028 0.9194 0.069 Uiso calc R 1 H
H14B 0.1433 0.0264 0.9641 0.069 Uiso calc R 1 H
H14C 0.0554 -0.0139 0.8694 0.069 Uiso calc R 1 H
O4 0.57840(15) 0.25477(16) 0.63487(11) 0.0563(4) Uani d . 1 O
H4A 0.573(3) 0.219(2) 0.578(2) 0.102(10) Uiso d . 1 H
H4B 0.632(3) 0.309(2) 0.6328(16) 0.074(8) Uiso d . 1 H

loop_
_atom_site_aniso_label
_atom_site_aniso_U_11
_atom_site_aniso_U_22
_atom_site_aniso_U_33
_atom_site_aniso_U_12
_atom_site_aniso_U_13
_atom_site_aniso_U_23
O1 0.0400(7) 0.0593(8) 0.0516(8) -0.0145(6) -0.0107(6) 0.0089(6)
O2 0.0295(6) 0.0576(8) 0.0324(6) -0.0056(5) -0.0064(5) 0.0103(6)
O3 0.0378(7) 0.0512(7) 0.0318(6) -0.0028(5) -0.0014(5) 0.0157(5)
N1 0.0800(13) 0.0556(11) 0.0352(9) 0.0111(9) 0.0009(9) 0.0103(8)
N2 0.0364(8) 0.0417(8) 0.0273(7) -0.0089(7) -0.0106(6) 0.0070(6)
N3 0.0373(8) 0.0415(8) 0.0254(7) -0.0013(6) -0.0074(6) 0.0056(6)
C1 0.0571(12) 0.0447(11) 0.0420(10) 0.0059(9) -0.0072(9) 0.0044(9)
C2 0.0454(10) 0.0366(10) 0.0334(9) 0.0005(8) -0.0019(7) 0.0049(7)
C3 0.0431(10) 0.0313(9) 0.0300(8) 0.0011(7) 0.0004(7) 0.0011(7)
C4 0.0499(11) 0.0663(13) 0.0463(11) -0.0045(10) 0.0061(9) 0.0169(10)
C5 0.0725(16) 0.0729(15) 0.0491(12) -0.0001(12) 0.0155(11) 0.0226(11)
C6 0.0357(9) 0.0360(9) 0.0317(9) 0.0016(7) -0.0019(7) -0.0005(7)
C7 0.0312(9) 0.0440(10) 0.0305(8) -0.0009(8) -0.0052(7) 0.0028(7)
C8 0.0314(9) 0.0359(9) 0.0277(8) 0.0025(7) -0.0025(7) 0.0025(7)
C9 0.0307(8) 0.0342(9) 0.0265(8) -0.0021(7) 0.0013(6) 0.0025(7)
C10 0.0265(8) 0.0342(9) 0.0266(8) 0.0024(7) -0.0024(6) -0.0008(7)
C11 0.0338(9) 0.0350(9) 0.0258(8) 0.0049(7) 0.0002(7) 0.0032(7)
C12 0.0322(9) 0.0442(10) 0.0398(10) -0.0045(7) 0.0031(7) 0.0103(8)
C13 0.0267(9) 0.0509(11) 0.0392(10) -0.0022(7) -0.0055(7) 0.0067(8)
C14 0.0493(11) 0.0494(11) 0.0393(10) -0.0021(9) 0.0053(8) 0.0176(8)
O4 0.0458(8) 0.0724(11) 0.0520(9) -0.0228(8) 0.0130(7) -0.0165(8)

loop_
_atom_type_symbol
_atom_type_description
_atom_type_scat_dispersion_real
_atom_type_scat_dispersion_imag
_atom_type_scat_source
C C 0.0033 0.0016 'International Tables Vol C Tables 4.2.6.8 and 6.1.1.4'
H H 0.0000 0.0000 'International Tables Vol C Tables 4.2.6.8 and 6.1.1.4'
N N 0.0061 0.0033 'International Tables Vol C Tables 4.2.6.8 and 6.1.1.4'
O O 0.0106 0.0060 'International Tables Vol C Tables 4.2.6.8 and 6.1.1.4'

loop_
_geom_angle_atom_site_label_1
_geom_angle_atom_site_label_2
_geom_angle_atom_site_label_3
_geom_angle
_geom_angle_publ_flag
C10 O2 H2A 108.5(13) ?
C11 O3 C14 117.37(12) ?
C5 N1 C1 116.24(16) ?
C6 N2 N3 119.43(14) yes
C6 N2 H2B 121.8(12) ?
N3 N2 H2B 117.7(12) ?
C7 N3 N2 115.37(13) yes
N1 C1 C2 123.88(18) ?
N1 C1 H1 118.1 ?
C2 C1 H1 118.1 ?
C1 C2 C3 119.07(17) ?
C1 C2 H2 120.5 ?
C3 C2 H2 120.5 ?
C2 C3 C4 117.36(15) ?
C2 C3 C6 124.35(15) ?
C4 C3 C6 118.27(15) ?
C5 C4 C3 119.07(19) ?
C5 C4 H4 120.5 ?
C3 C4 H4 120.5 ?
N1 C5 C4 124.38(19) ?
N1 C5 H5 117.8 ?
C4 C5 H5 117.8 ?
O1 C6 N2 123.15(15) yes
O1 C6 C3 120.92(15) ?
N2 C6 C3 115.93(14) ?
N3 C7 C8 120.16(14) yes
N3 C7 H7 119.9 ?
C8 C7 H7 119.9 ?
C13 C8 C9 118.71(14) ?
C13 C8 C7 121.14(14) ?
C9 C8 C7 120.13(14) ?
C10 C9 C8 120.90(14) ?
C10 C9 H9 119.6 ?
C8 C9 H9 119.6 ?
O2 C10 C9 123.06(14) ?
O2 C10 C11 116.98(13) ?
C9 C10 C11 119.94(14) ?
O3 C11 C12 125.96(14) ?
O3 C11 C10 114.50(13) ?
C12 C11 C10 119.54(14) ?
C11 C12 C13 119.91(15) ?
C11 C12 H12 120.0 ?
C13 C12 H12 120.0 ?
C8 C13 C12 120.97(15) ?
C8 C13 H13 119.5 ?
C12 C13 H13 119.5 ?
O3 C14 H14A 109.5 ?
O3 C14 H14B 109.5 ?
H14A C14 H14B 109.5 ?
O3 C14 H14C 109.5 ?
H14A C14 H14C 109.5 ?
H14B C14 H14C 109.5 ?
H4A O4 H4B 109(2) ?

loop_
_geom_bond_atom_site_label_1
_geom_bond_atom_site_label_2
_geom_bond_distance
_geom_bond_publ_flag
O1 C6 1.2297(18) yes
O2 C10 1.3637(18) yes
O3 C11 1.3650(17) yes
O3 C14 1.4310(19) yes
N1 C5 1.326(3) yes
N1 C1 1.328(2) yes
N2 C6 1.336(2) yes
N2 N3 1.3847(17) ?
N2 H2B 0.832(19) ?
N3 C7 1.272(2) ?
C1 C2 1.381(2) ?
C1 H1 0.9300 ?
C2 C3 1.381(2) ?
C2 H2 0.9300 ?
C3 C4 1.383(2) ?
C3 C6 1.503(2) ?
C4 C5 1.371(3) ?
C4 H4 0.9300 ?
C5 H5 0.9300 ?
C7 C8 1.463(2) ?
C7 H7 0.9300 ?
C8 C13 1.381(2) ?
C8 C9 1.399(2) ?
C9 C10 1.373(2) ?
C9 H9 0.9300 ?
C10 C11 1.405(2) ?
C11 C12 1.380(2) ?
C12 C13 1.393(2) ?
C12 H12 0.9300 ?
C13 H13 0.9300 ?
C14 H14A 0.9600 ?
C14 H14B 0.9600 ?
C14 H14C 0.9600 ?
O4 H4A 0.88(3) ?
O4 H4B 0.79(3) ?

loop_
_geom_hbond_atom_site_label_D
_geom_hbond_atom_site_label_H
_geom_hbond_atom_site_label_A
_geom_hbond_site_symmetry_A
_geom_hbond_distance_DH
_geom_hbond_distance_HA
_geom_hbond_distance_DA
_geom_hbond_angle_DHA
O2 H2A O4 . 0.95(2) 1.66(2) 2.5956(18) 169(2)
N2 H2B O2 4_565 0.832(19) 2.116(19) 2.8715(19) 150.9(17)
N2 H2B O3 4_565 0.832(19) 2.631(18) 3.3193(19) 141.0(16)
O4 H4A N1 2_545 0.88(3) 1.97(3) 2.841(2) 170(3)
O4 H4B O1 3_666 0.79(3) 2.00(3) 2.783(2) 171(2)

loop_
_geom_torsion_atom_site_label_1
_geom_torsion_atom_site_label_2
_geom_torsion_atom_site_label_3
_geom_torsion_atom_site_label_4
_geom_torsion
_geom_torsion_publ_flag
C6 N2 N3 C7 177.55(15) yes
C5 N1 C1 C2 0.7(3) ?
N1 C1 C2 C3 -0.3(3) ?
C1 C2 C3 C4 0.0(2) ?
C1 C2 C3 C6 178.27(16) ?
C2 C3 C4 C5 -0.2(3) ?
C6 C3 C4 C5 -178.53(18) ?
C1 N1 C5 C4 -0.9(3) ?
C3 C4 C5 N1 0.7(3) ?
N3 N2 C6 O1 -2.6(2) yes
N3 N2 C6 C3 177.24(13) yes
C2 C3 C6 O1 -158.92(16) ?
C4 C3 C6 O1 19.3(2) ?
C2 C3 C6 N2 21.3(2) ?
C4 C3 C6 N2 -160.52(16) ?
N2 N3 C7 C8 179.00(14) yes
N3 C7 C8 C13 173.81(16) ?
N3 C7 C8 C9 -4.7(2) ?
C13 C8 C9 C10 -0.3(2) ?
C7 C8 C9 C10 178.24(15) ?
C8 C9 C10 O2 -179.57(14) ?
C8 C9 C10 C11 -1.2(2) ?
C14 O3 C11 C12 -4.7(2) ?
C14 O3 C11 C10 176.31(14) ?
O2 C10 C11 O3 -0.8(2) ?
C9 C10 C11 O3 -179.20(14) ?
O2 C10 C11 C12 -179.82(14) ?
C9 C10 C11 C12 1.7(2) ?
O3 C11 C12 C13 -179.65(16) ?
C10 C11 C12 C13 -0.7(2) ?
C9 C8 C13 C12 1.3(2) ?
C7 C8 C13 C12 -177.18(16) ?
C11 C12 C13 C8 -0.8(3) ?

loop_
_cod_related_entry_id
_cod_related_entry_database
_cod_related_entry_code
1 ChemSpider 21180146
